data_7224678
loop_
_publ_author_name
'Ugale, Bharat'
'Nagaraja, C. M.'

_publ_section_title
;
 Construction of 2D interwoven and 3D metal--organic frameworks (MOFs) of
 Cd(ii): the effect of ancillary ligands on the structure and the
 catalytic performance for the Knoevenagel reaction
;
_journal_issue 34
_journal_name_full 'RSC Adv.'
_journal_page_first 28854
_journal_paper_doi 10.1039/C6RA01647B
_journal_volume 6
_journal_year 2016
_chemical_formula_moiety 'C20 H20 Cd N4 O5'
_chemical_formula_sum 'C20 H20 Cd N4 O5'
_chemical_formula_weight 508.80
_chemical_name_common Cd-muc-4bpdh
_chemical_name_systematic 'Cd-MOF 3'
_space_group_crystal_system monoclinic
_space_group_IT_number 15
_space_group_name_Hall '-C 2yc'
_space_group_name_H-M_alt 'C 1 2/c 1'
_symmetry_space_group_name_Hall '-C 2yc'
_symmetry_space_group_name_H-M 'C 1 2/c 1'
_atom_sites_solution_hydrogens geom
_audit_creation_method SHELXL-2014
_audit_update_record
;
2015-12-27 deposited with the CCDC.
2016-03-14 downloaded from the CCDC.
;
_cell_angle_alpha 90
_cell_angle_beta 122.551(4)
_cell_angle_gamma 90
_cell_formula_units_Z 4
_cell_length_a 14.7731(11)
_cell_length_b 18.9394(14)
_cell_length_c 8.7562(6)
_cell_measurement_reflns_used 2529
_cell_measurement_temperature 298
_cell_measurement_theta_max 28.4
_cell_measurement_theta_min 2.6
_cell_volume 2065.1(3)
_computing_cell_refinement 'APEX2 (Bruker, 2014); SAINT (Bruker, 2014)'
_computing_data_collection 'APEX2 (Bruker, 2014)'
_computing_data_reduction 'SAINT (Bruker, 2014);XPREP(Sheldrick,2014)'
_computing_structure_refinement 'SHELXL-2014 (Sheldrick, 2014)'
_computing_structure_solution 'SHELXS-2014 (Sheldrick, 2014)'
_diffrn_ambient_temperature 298
_diffrn_measured_fraction_theta_full 0.997
_diffrn_measured_fraction_theta_max 0.972
_diffrn_measurement_device_type 'Bruker D8 Venture PHOTON 100 CMOS'
_diffrn_measurement_method circular
_diffrn_radiation_type MoK\a
_diffrn_radiation_wavelength 0.71073
_diffrn_reflns_av_R_equivalents 0.1370
_diffrn_reflns_av_unetI/netI 0.1439
_diffrn_reflns_laue_measured_fraction_full 0.997
_diffrn_reflns_laue_measured_fraction_max 0.972
_diffrn_reflns_limit_h_max 19
_diffrn_reflns_limit_h_min -19
_diffrn_reflns_limit_k_max 25
_diffrn_reflns_limit_k_min -25
_diffrn_reflns_limit_l_max 11
_diffrn_reflns_limit_l_min -10
_diffrn_reflns_number 11876
_diffrn_reflns_point_group_measured_fraction_full 0.997
_diffrn_reflns_point_group_measured_fraction_max 0.972
_diffrn_reflns_theta_full 25.242
_diffrn_reflns_theta_max 28.414
_diffrn_reflns_theta_min 2.567
_diffrn_source 'fine-focus sealed tube'
_exptl_absorpt_coefficient_mu 1.097
_exptl_absorpt_correction_T_max 0.7457
_exptl_absorpt_correction_T_min 0.6161
_exptl_absorpt_correction_type empirical
_exptl_absorpt_process_details SADABS
_exptl_crystal_colour yellow
_exptl_crystal_density_diffrn 1.637
_exptl_crystal_density_meas 1.630
_exptl_crystal_density_method 'not measured'
_exptl_crystal_description block
_exptl_crystal_F_000 1024
_exptl_crystal_preparation Luminescent
_exptl_crystal_recrystallization_method 'Room temperature layering method'
_exptl_crystal_size_max 0.38
_exptl_crystal_size_mid 0.24
_exptl_crystal_size_min 0.20
_refine_diff_density_max 1.441
_refine_diff_density_min -0.960
_refine_diff_density_rms 0.146
_refine_ls_extinction_method none
_refine_ls_goodness_of_fit_ref 1.038
_refine_ls_hydrogen_treatment constr
_refine_ls_matrix_type full
_refine_ls_number_parameters 137
_refine_ls_number_reflns 2529
_refine_ls_number_restraints 0
_refine_ls_restrained_S_all 1.038
_refine_ls_R_factor_all 0.1542
_refine_ls_R_factor_gt 0.0733
_refine_ls_shift/su_max 0.000
_refine_ls_shift/su_mean 0.000
_refine_ls_structure_factor_coef Fsqd
_refine_ls_weighting_details 'w=1/[\s^2^(Fo^2^)+(0.0483P)^2^+13.4203P] where P=(Fo^2^+2Fc^2^)/3'
_refine_ls_weighting_scheme calc
_refine_ls_wR_factor_gt 0.1225
_refine_ls_wR_factor_ref 0.1442
_reflns_Friedel_coverage 0.000
_reflns_number_gt 1528
_reflns_number_total 2529
_reflns_threshold_expression 'I > 2\s(I)'
_cod_data_source_file c6ra01647b2.cif
_cod_data_source_block Compound3
_cod_depositor_comments
;
The following automatic conversions were performed:

'_exptl_absorpt_correction_type' value 'Empirical' changed to
'empirical' according to
/usr/data/users/saulius/crontab/automatic-downloads/rss-feeds/RSC/lib/dictionaries/cif_core.dic
dictionary named 'cif_core.dic' version 2.4.2 from 2011-04-26.

Automatic conversion script
Id: cif_fix_values 4268 2015-11-12 08:31:59Z antanas 
;
_cod_database_code 7224678
_shelx_space_group_comment
;
The symmetry employed for this shelxl refinement is uniquely defined
by the following loop, which should always be used as a source of
symmetry information in preference to the above space-group names.
They are only intended as comments.
;
_shelxl_version_number 2014-3

loop_
_space_group_symop_operation_xyz
'x, y, z'
'-x, y, -z+1/2'
'x+1/2, y+1/2, z'
'-x+1/2, y+1/2, -z+1/2'
'-x, -y, -z'
'x, -y, z-1/2'
'-x+1/2, -y+1/2, -z'
'x+1/2, -y+1/2, z-1/2'

loop_
_atom_site_label
_atom_site_type_symbol
_atom_site_fract_x
_atom_site_fract_y
_atom_site_fract_z
_atom_site_U_iso_or_equiv
_atom_site_adp_type
_atom_site_occupancy
_atom_site_site_symmetry_order
_atom_site_calc_flag
_atom_site_refinement_flags_posn
_atom_site_refinement_flags_adp
_atom_site_refinement_flags_occupancy
Cd1 Cd 0.0000 0.39032(3) 0.2500 0.0314(2) Uani 1 2 d S T P
N1 N -0.1715(4) 0.4015(3) -0.0192(7) 0.0380(13) Uani 1 1 d . . .
O1 O 0.0563(4) 0.4021(2) 0.0359(6) 0.0446(12) Uani 1 1 d . . .
N2 N -0.4542(5) 0.4442(3) -0.6629(7) 0.0554(17) Uani 1 1 d . . .
O2 O 0.0806(4) 0.3002(2) 0.1678(7) 0.0519(13) Uani 1 1 d . . .
O1W O 0.0000 0.5134(3) 0.2500 0.0476(18) Uani 1 2 d S T P
H1W1 H -0.0586 0.5379 0.1579 0.057 Uiso 0.5 1 calc R U P
H1W2 H 0.0586 0.5379 0.3421 0.057 Uiso 0.5 1 calc R U P
C6 C -0.3624(5) 0.4089(3) -0.3589(8) 0.0366(16) Uani 1 1 d . . .
C4 C -0.2525(6) 0.3579(4) -0.0654(9) 0.0434(17) Uani 1 1 d . . .
H1 H -0.2440 0.3240 0.0183 0.052 Uiso 1 1 calc R U .
C9 C -0.4606(6) 0.4089(4) -0.5454(9) 0.0455(18) Uani 1 1 d . . .
C5 C -0.3492(6) 0.3601(4) -0.2316(9) 0.0468(19) Uani 1 1 d . . .
H5 H -0.4044 0.3290 -0.2568 0.056 Uiso 1 1 calc R U .
C1 C 0.0916(6) 0.3398(3) 0.0652(8) 0.0374(16) Uani 1 1 d . . .
C8 C -0.1865(6) 0.4497(4) -0.1430(9) 0.0440(18) Uani 1 1 d . . .
H2 H -0.1315 0.4815 -0.1136 0.053 Uiso 1 1 calc R U .
C7 C -0.2791(6) 0.4542(4) -0.3106(9) 0.0430(17) Uani 1 1 d . . .
H3 H -0.2854 0.4883 -0.3923 0.052 Uiso 1 1 calc R U .
C2 C 0.1489(6) 0.3153(4) -0.0202(10) 0.050(2) Uani 1 1 d . . .
H8 H 0.1356 0.3392 -0.1231 0.060 Uiso 1 1 calc R U .
C3 C 0.2183(6) 0.2617(4) 0.0379(11) 0.058(2) Uani 1 1 d . . .
H9 H 0.2278 0.2364 0.1366 0.069 Uiso 1 1 calc R U .
C10 C -0.5553(6) 0.3658(5) -0.5850(11) 0.081(3) Uani 1 1 d . . .
H10A H -0.5415 0.3441 -0.4754 0.121 Uiso 1 1 calc R U .
H10B H -0.6174 0.3956 -0.6335 0.121 Uiso 1 1 calc R U .
H10C H -0.5681 0.3298 -0.6718 0.121 Uiso 1 1 calc R U .

loop_
_atom_site_aniso_label
_atom_site_aniso_U_11
_atom_site_aniso_U_22
_atom_site_aniso_U_33
_atom_site_aniso_U_23
_atom_site_aniso_U_13
_atom_site_aniso_U_12
Cd1 0.0343(4) 0.0344(4) 0.0175(3) 0.000 0.0087(3) 0.000
N1 0.034(3) 0.045(3) 0.022(3) -0.003(2) 0.007(2) -0.010(3)
O1 0.056(3) 0.043(3) 0.037(3) 0.006(2) 0.027(2) 0.010(2)
N2 0.048(4) 0.073(4) 0.021(3) -0.002(3) 0.003(3) -0.002(3)
O2 0.075(4) 0.049(3) 0.042(3) 0.003(2) 0.038(3) 0.010(3)
O1W 0.065(5) 0.034(3) 0.025(3) 0.000 0.011(3) 0.000
C6 0.033(4) 0.041(4) 0.025(3) -0.003(3) 0.009(3) -0.001(3)
C4 0.043(4) 0.048(4) 0.026(4) 0.000(3) 0.009(3) -0.006(3)
C9 0.031(4) 0.064(5) 0.027(4) -0.008(3) 0.006(3) -0.002(3)
C5 0.033(4) 0.062(4) 0.028(4) -0.011(3) 0.005(3) -0.017(3)
C1 0.045(4) 0.039(4) 0.025(3) 0.000(3) 0.016(3) 0.002(3)
C8 0.039(4) 0.048(4) 0.028(4) 0.002(3) 0.007(3) -0.012(3)
C7 0.039(4) 0.049(4) 0.025(4) 0.003(3) 0.007(3) -0.001(3)
C2 0.070(6) 0.049(4) 0.040(4) 0.006(3) 0.035(4) 0.019(4)
C3 0.060(6) 0.067(5) 0.048(5) -0.002(4) 0.030(4) 0.004(4)
C10 0.033(5) 0.145(9) 0.042(5) 0.007(5) 0.006(4) -0.013(5)

loop_
_atom_type_symbol
_atom_type_description
_atom_type_scat_dispersion_real
_atom_type_scat_dispersion_imag
_atom_type_scat_source
C C 0.0033 0.0016 'International Tables Vol C Tables 4.2.6.8 and 6.1.1.4'
H H 0.0000 0.0000 'International Tables Vol C Tables 4.2.6.8 and 6.1.1.4'
N N 0.0061 0.0033 'International Tables Vol C Tables 4.2.6.8 and 6.1.1.4'
O O 0.0106 0.0060 'International Tables Vol C Tables 4.2.6.8 and 6.1.1.4'
Cd Cd -0.8075 1.2024 'International Tables Vol C Tables 4.2.6.8 and 6.1.1.4'

loop_
_geom_angle_atom_site_label_1
_geom_angle_atom_site_label_2
_geom_angle_atom_site_label_3
_geom_angle
_geom_angle_site_symmetry_1
_geom_angle_site_symmetry_3
O1W Cd1 N1 84.85(12) . .
O1W Cd1 N1 84.85(12) . 2
N1 Cd1 N1 169.7(2) . 2
O1W Cd1 O2 135.26(12) . 2
N1 Cd1 O2 85.67(18) . 2
N1 Cd1 O2 101.72(18) 2 2
O1W Cd1 O2 135.26(12) . .
N1 Cd1 O2 101.72(18) . .
N1 Cd1 O2 85.67(18) 2 .
O2 Cd1 O2 89.5(2) 2 .
O1W Cd1 O1 84.75(10) . 2
N1 Cd1 O1 97.62(17) . 2
N1 Cd1 O1 81.43(17) 2 2
O2 Cd1 O1 53.47(15) 2 2
O2 Cd1 O1 136.48(15) . 2
O1W Cd1 O1 84.75(10) . .
N1 Cd1 O1 81.43(17) . .
N1 Cd1 O1 97.62(18) 2 .
O2 Cd1 O1 136.48(15) 2 .
O2 Cd1 O1 53.47(15) . .
O1 Cd1 O1 169.5(2) 2 .
C4 N1 C8 116.6(6) . .
C4 N1 Cd1 123.7(4) . .
C8 N1 Cd1 119.3(4) . .
C1 O1 Cd1 91.9(4) . .
C9 N2 N2 115.7(7) . 2_453
C1 O2 Cd1 93.8(4) . .
C7 C6 C5 117.3(6) . .
C7 C6 C9 121.5(6) . .
C5 C6 C9 121.0(6) . .
N1 C4 C5 123.6(6) . .
N2 C9 C10 124.7(6) . .
N2 C9 C6 115.7(6) . .
C10 C9 C6 119.6(7) . .
C6 C5 C4 119.0(6) . .
O2 C1 O1 120.7(6) . .
O2 C1 C2 120.7(6) . .
O1 C1 C2 118.6(6) . .
N1 C8 C7 123.0(6) . .
C6 C7 C8 120.5(6) . .
C3 C2 C1 125.4(7) . .
C2 C3 C3 126.9(10) . 7

loop_
_geom_bond_atom_site_label_1
_geom_bond_atom_site_label_2
_geom_bond_distance
_geom_bond_site_symmetry_2
Cd1 O1W 2.331(6) .
Cd1 N1 2.365(5) .
Cd1 N1 2.365(5) 2
Cd1 O2 2.402(5) 2
Cd1 O2 2.402(5) .
Cd1 O1 2.436(5) 2
Cd1 O1 2.436(5) .
N1 C4 1.325(8) .
N1 C8 1.341(8) .
O1 C1 1.259(7) .
N2 C9 1.273(9) .
N2 N2 1.392(11) 2_453
O2 C1 1.246(8) .
C6 C7 1.367(9) .
C6 C5 1.380(9) .
C6 C9 1.491(9) .
C4 C5 1.387(9) .
C9 C10 1.491(11) .
C1 C2 1.474(10) .
C8 C7 1.368(9) .
C2 C3 1.334(10) .
C3 C3 1.477(15) 7
